data_7033637
loop_
_publ_author_name
'Haiges, R.'
'B\'elanger-Chabot, G'
'Kaplan, S. M.'
'Christe, K. O.'

_publ_section_title
;
 Synthesis and structural characterization of
 3,5-dinitro-1,2,4-triazolates.
;
_journal_issue 7
_journal_name_full 'Dalton transactions (Cambridge, England : 2003)'
_journal_page_first 2978
_journal_page_last 2988
_journal_paper_doi 10.1039/c4dt03583f
_journal_volume 44
_journal_year 2015
_chemical_formula_moiety 'C36 H30 N P2, C2 N5 O4'
_chemical_formula_sum 'C38 H30 N6 O4 P2'
_chemical_formula_weight 696.62
_chemical_name_common PPNDNT
_space_group_crystal_system triclinic
_space_group_IT_number 2
_space_group_name_Hall '-P 1'
_space_group_name_H-M_alt 'P -1'
_symmetry_space_group_name_Hall '-P 1'
_symmetry_space_group_name_H-M 'P -1'
_atom_sites_solution_hydrogens geom
_audit_update_record
;
2015-01-02 deposited with the CCDC.
2015-01-09 downloaded from the CCDC.
;
_cell_angle_alpha 112.6130(8)
_cell_angle_beta 90.0610(9)
_cell_angle_gamma 103.5780(9)
_cell_formula_units_Z 2
_cell_length_a 10.9099(7)
_cell_length_b 11.9031(8)
_cell_length_c 14.4603(10)
_cell_measurement_reflns_used 5002
_cell_measurement_temperature 100.(2)
_cell_measurement_theta_max 28.0640
_cell_measurement_theta_min 2.3402
_cell_volume 1676.28(19)
_computing_cell_refinement 'APEX2 v2014.1-1 (Bruker AXS)'
_computing_data_collection 'SMART V5.632'
_computing_data_reduction 'SAINT V8.34A (Bruker AXS, 2013)'
_computing_publication_material 'SHELXTL XLMP 2014/1 (Bruker AXS)'
_computing_structure_refinement 'SHELXTL XLMP 2014/1 (Bruker AXS)'
_computing_structure_solution 'SHELXTL XT 2014/1 (Bruker AXS)'
_diffrn_ambient_temperature 100.(2)
_diffrn_detector_area_resol_mean 8.3660
_diffrn_measured_fraction_theta_full 0.988
_diffrn_measured_fraction_theta_max 0.871
_diffrn_measurement_device_type 'Bruker APEX CCD'
_diffrn_measurement_method 'omega- and phi-scans'
_diffrn_radiation_monochromator graphite
_diffrn_radiation_type 'MoK\a '
_diffrn_radiation_wavelength 0.71073
_diffrn_reflns_av_R_equivalents 0.0198
_diffrn_reflns_av_unetI/netI 0.0464
_diffrn_reflns_limit_h_max 14
_diffrn_reflns_limit_h_min -8
_diffrn_reflns_limit_k_max 15
_diffrn_reflns_limit_k_min -15
_diffrn_reflns_limit_l_max 18
_diffrn_reflns_limit_l_min -19
_diffrn_reflns_number 10859
_diffrn_reflns_theta_full 25.24
_diffrn_reflns_theta_max 28.67
_diffrn_reflns_theta_min 1.53
_diffrn_source 'fine-focus tube'
_exptl_absorpt_coefficient_mu 0.182
_exptl_absorpt_correction_T_max 0.97
_exptl_absorpt_correction_T_min 0.88
_exptl_absorpt_correction_type multi-scan
_exptl_absorpt_process_details 'Bruker SADABS V2012/1'
_exptl_crystal_colour 'clear colourless'
_exptl_crystal_density_diffrn 1.380
_exptl_crystal_density_method 'not measured'
_exptl_crystal_description prism
_exptl_crystal_F_000 724
_exptl_crystal_size_max 0.220
_exptl_crystal_size_mid 0.180
_exptl_crystal_size_min 0.140
_refine_diff_density_max 0.454
_refine_diff_density_min -0.278
_refine_ls_extinction_method none
_refine_ls_goodness_of_fit_ref 1.025
_refine_ls_hydrogen_treatment constr
_refine_ls_matrix_type full
_refine_ls_number_parameters 451
_refine_ls_number_reflns 7529
_refine_ls_number_restraints 0
_refine_ls_restrained_S_all 1.025
_refine_ls_R_factor_all 0.0635
_refine_ls_R_factor_gt 0.0463
_refine_ls_shift/su_max 0.000
_refine_ls_shift/su_mean 0.000
_refine_ls_structure_factor_coef Fsqd
_refine_ls_weighting_details 'w=1/[\s^2^(Fo^2^)+(0.0662P)^2^+0.3671P] where P=(Fo^2^+2Fc^2^)/3'
_refine_ls_weighting_scheme calc
_refine_ls_wR_factor_gt 0.1150
_refine_ls_wR_factor_ref 0.1273
_reflns_number_gt 5805
_reflns_number_total 7529
_reflns_threshold_expression 'I > 2\s(I)'
_cod_data_source_file c4dt03583f2.cif
_cod_data_source_block PPNDNT
_cod_depositor_comments 'Adding full bibliography for 7033635--7033643.cif.'
_cod_database_code 7033637

loop_
_space_group_symop_operation_xyz
'x, y, z'
'-x, -y, -z'

loop_
_atom_site_type_symbol
_atom_site_label
_atom_site_fract_x
_atom_site_fract_y
_atom_site_fract_z
_atom_site_U_iso_or_equiv
_atom_site_adp_type
_atom_site_calc_flag
_atom_site_refinement_flags_adp
_atom_site_refinement_flags_posn
_atom_site_occupancy
C C1 0.07394(19) 0.37659(18) 0.69103(15) 0.0254(4) Uani d . . 1
C C2 -0.05606(18) 0.44309(18) 0.77806(15) 0.0240(4) Uani d . . 1
C C3 0.54930(17) 0.31309(17) 0.39008(14) 0.0186(4) Uani d . . 1
C C4 0.67904(18) 0.37103(18) 0.41216(15) 0.0235(4) Uani d . . 1
H H4 0.7325 0.3615 0.3593 0.028 Uiso calc U R 1
C C5 0.72976(19) 0.44236(18) 0.51105(15) 0.0266(4) Uani d . . 1
H H5 0.8181 0.481 0.526 0.032 Uiso calc U R 1
C C6 0.6520(2) 0.45749(18) 0.58823(15) 0.0260(4) Uani d . . 1
H H6 0.6876 0.5047 0.6561 0.031 Uiso calc U R 1
C C7 0.52218(19) 0.40392(18) 0.56687(15) 0.0247(4) Uani d . . 1
H H7 0.4689 0.4166 0.6199 0.03 Uiso calc U R 1
C C8 0.47060(18) 0.33201(17) 0.46809(14) 0.0205(4) Uani d . . 1
H H8 0.3818 0.2956 0.4534 0.025 Uiso calc U R 1
C C9 0.54876(17) 0.08009(17) 0.21975(14) 0.0201(4) Uani d . . 1
C C10 0.50968(19) -0.00960(19) 0.12126(14) 0.0261(4) Uani d . . 1
H H10 0.4535 0.0039 0.0787 0.031 Uiso calc U R 1
C C11 0.5526(2) -0.1176(2) 0.08592(16) 0.0318(5) Uani d . . 1
H H11 0.5256 -0.1782 0.0192 0.038 Uiso calc U R 1
C C12 0.6347(2) -0.1375(2) 0.14748(17) 0.0337(5) Uani d . . 1
H H12 0.6641 -0.2118 0.123 0.04 Uiso calc U R 1
C C13 0.6740(2) -0.0497(2) 0.24452(17) 0.0338(5) Uani d . . 1
H H13 0.7306 -0.0636 0.2865 0.041 Uiso calc U R 1
C C14 0.63134(19) 0.05844(19) 0.28094(15) 0.0261(4) Uani d . . 1
H H14 0.6584 0.1182 0.3479 0.031 Uiso calc U R 1
C C15 0.54321(17) 0.30383(17) 0.18794(13) 0.0193(4) Uani d . . 1
C C16 0.47063(19) 0.37510(18) 0.16719(14) 0.0233(4) Uani d . . 1
H H16 0.3878 0.3721 0.1879 0.028 Uiso calc U R 1
C C17 0.5204(2) 0.4506(2) 0.11590(16) 0.0308(5) Uani d . . 1
H H17 0.4714 0.4994 0.1017 0.037 Uiso calc U R 1
C C18 0.6408(2) 0.4547(2) 0.08557(17) 0.0344(5) Uani d . . 1
H H18 0.6745 0.5071 0.0512 0.041 Uiso calc U R 1
C C19 0.7129(2) 0.3833(2) 0.10461(16) 0.0322(5) Uani d . . 1
H H19 0.7952 0.386 0.0828 0.039 Uiso calc U R 1
C C20 0.66445(19) 0.3075(2) 0.15573(15) 0.0270(4) Uani d . . 1
H H20 0.7137 0.2582 0.1688 0.032 Uiso calc U R 1
C C21 0.27924(17) -0.02769(18) 0.30737(15) 0.0222(4) Uani d . . 1
C C22 0.30675(19) -0.14129(19) 0.24983(17) 0.0293(5) Uani d . . 1
H H22 0.2919 -0.1751 0.1785 0.035 Uiso calc U R 1
C C23 0.3562(2) -0.2049(2) 0.2976(2) 0.0384(6) Uani d . . 1
H H23 0.3759 -0.2821 0.2587 0.046 Uiso calc U R 1
C C24 0.3767(2) -0.1563(2) 0.4012(2) 0.0409(6) Uani d . . 1
H H24 0.4099 -0.2007 0.4332 0.049 Uiso calc U R 1
C C25 0.34950(19) -0.0443(2) 0.45865(18) 0.0329(5) Uani d . . 1
H H25 0.3639 -0.0118 0.53 0.039 Uiso calc U R 1
C C26 0.30133(18) 0.02092(19) 0.41273(15) 0.0249(4) Uani d . . 1
H H26 0.2832 0.0986 0.4524 0.03 Uiso calc U R 1
C C27 0.15141(18) -0.03554(18) 0.12688(14) 0.0221(4) Uani d . . 1
C C28 0.18225(19) -0.0039(2) 0.04534(15) 0.0261(4) Uani d . . 1
H H28 0.245 0.071 0.0548 0.031 Uiso calc U R 1
C C29 0.1212(2) -0.0820(2) -0.05039(16) 0.0333(5) Uani d . . 1
H H29 0.1422 -0.0603 -0.1061 0.04 Uiso calc U R 1
C C30 0.0302(2) -0.1908(2) -0.06416(17) 0.0372(5) Uani d . . 1
H H30 -0.0105 -0.2446 -0.1296 0.045 Uiso calc U R 1
C C31 -0.0019(2) -0.2219(2) 0.01710(18) 0.0380(5) Uani d . . 1
H H31 -0.0656 -0.2964 0.0072 0.046 Uiso calc U R 1
C C32 0.0578(2) -0.1456(2) 0.11242(16) 0.0314(5) Uani d . . 1
H H32 0.0357 -0.1677 0.1679 0.038 Uiso calc U R 1
C C33 0.10477(17) 0.12406(18) 0.32572(14) 0.0202(4) Uani d . . 1
C C34 0.08232(18) 0.23847(18) 0.33571(14) 0.0224(4) Uani d . . 1
H H34 0.1309 0.2863 0.3026 0.027 Uiso calc U R 1
C C35 -0.01034(18) 0.28286(19) 0.39363(15) 0.0259(4) Uani d . . 1
H H35 -0.0266 0.3601 0.3992 0.031 Uiso calc U R 1
C C36 -0.07960(19) 0.2140(2) 0.44369(15) 0.0272(4) Uani d . . 1
H H36 -0.1405 0.2461 0.486 0.033 Uiso calc U R 1
C C37 -0.06006(19) 0.0989(2) 0.43193(16) 0.0287(5) Uani d . . 1
H H37 -0.1091 0.0512 0.4649 0.034 Uiso calc U R 1
C C38 0.03039(18) 0.05285(19) 0.37246(15) 0.0256(4) Uani d . . 1
H H38 0.042 -0.0272 0.3633 0.031 Uiso calc U R 1
N N1 -0.03406(17) 0.51115(16) 0.72238(13) 0.0292(4) Uani d . . 1
N N2 0.05519(17) 0.46608(16) 0.66335(13) 0.0302(4) Uani d . . 1
N N3 0.00801(16) 0.35644(16) 0.76297(13) 0.0272(4) Uani d . . 1
N N4 -0.14534(17) 0.46497(17) 0.85265(14) 0.0316(4) Uani d . . 1
N N5 0.16231(17) 0.30310(17) 0.64344(15) 0.0326(4) Uani d . . 1
N N6 0.33309(14) 0.18096(14) 0.24908(12) 0.0199(3) Uani d . . 1
O O1 -0.14512(18) 0.41770(17) 0.91407(13) 0.0487(5) Uani d . . 1
O O2 -0.21701(15) 0.52994(16) 0.85036(13) 0.0424(4) Uani d . . 1
O O3 0.17244(18) 0.21875(18) 0.66908(16) 0.0577(5) Uani d . . 1
O O4 0.22110(16) 0.32838(17) 0.57930(13) 0.0470(4) Uani d . . 1
P P1 0.48354(4) 0.21555(4) 0.26231(3) 0.01743(12) Uani d . . 1
P P2 0.22558(4) 0.06609(4) 0.25143(4) 0.01855(12) Uani d . . 1

loop_
_atom_site_aniso_label
_atom_site_aniso_U_11
_atom_site_aniso_U_22
_atom_site_aniso_U_33
_atom_site_aniso_U_12
_atom_site_aniso_U_13
_atom_site_aniso_U_23
C1 0.0241(10) 0.0232(10) 0.0290(11) 0.0049(8) 0.0054(8) 0.0110(8)
C2 0.0224(10) 0.0227(10) 0.0242(10) 0.0033(8) 0.0022(8) 0.0078(8)
C3 0.0201(9) 0.0171(9) 0.0194(9) 0.0058(7) 0.0024(7) 0.0076(7)
C4 0.0225(10) 0.0226(10) 0.0249(10) 0.0054(8) 0.0049(8) 0.0089(8)
C5 0.0203(10) 0.0219(10) 0.0318(11) 0.0041(8) -0.0026(8) 0.0051(9)
C6 0.0346(11) 0.0202(10) 0.0202(10) 0.0083(8) -0.0022(8) 0.0041(8)
C7 0.0324(11) 0.0221(10) 0.0217(10) 0.0104(8) 0.0066(8) 0.0087(8)
C8 0.0215(10) 0.0191(9) 0.0223(9) 0.0056(7) 0.0043(7) 0.0093(8)
C9 0.0197(9) 0.0202(9) 0.0212(9) 0.0052(7) 0.0049(7) 0.0090(8)
C10 0.0289(11) 0.0301(11) 0.0190(10) 0.0111(9) 0.0013(8) 0.0072(8)
C11 0.0378(12) 0.0308(11) 0.0217(10) 0.0110(9) 0.0020(9) 0.0037(9)
C12 0.0417(13) 0.0265(11) 0.0349(12) 0.0189(10) 0.0056(10) 0.0082(9)
C13 0.0393(13) 0.0326(12) 0.0344(12) 0.0193(10) -0.0029(10) 0.0127(10)
C14 0.0311(11) 0.0244(10) 0.0223(10) 0.0092(8) -0.0021(8) 0.0075(8)
C15 0.0183(9) 0.0223(9) 0.0158(9) 0.0043(7) 0.0029(7) 0.0065(7)
C16 0.0263(10) 0.0243(10) 0.0205(10) 0.0088(8) 0.0054(8) 0.0089(8)
C17 0.0418(13) 0.0309(11) 0.0282(11) 0.0133(9) 0.0084(9) 0.0182(9)
C18 0.0402(13) 0.0363(12) 0.0319(12) 0.0053(10) 0.0099(10) 0.0216(10)
C19 0.0255(11) 0.0440(13) 0.0298(11) 0.0047(9) 0.0080(9) 0.0199(10)
C20 0.0226(10) 0.0377(12) 0.0254(10) 0.0085(9) 0.0059(8) 0.0170(9)
C21 0.0173(9) 0.0224(10) 0.0307(11) 0.0021(7) 0.0013(8) 0.0162(8)
C22 0.0243(11) 0.0248(10) 0.0368(12) 0.0028(8) 0.0002(9) 0.0122(9)
C23 0.0287(12) 0.0236(11) 0.0636(17) 0.0073(9) -0.0022(11) 0.0178(11)
C24 0.0302(12) 0.0383(13) 0.0644(17) 0.0025(10) -0.0086(11) 0.0347(13)
C25 0.0243(11) 0.0417(13) 0.0390(13) 0.0016(9) -0.0022(9) 0.0267(11)
C26 0.0179(10) 0.0300(11) 0.0308(11) 0.0025(8) 0.0024(8) 0.0183(9)
C27 0.0224(10) 0.0220(9) 0.0206(9) 0.0063(7) 0.0001(7) 0.0068(8)
C28 0.0242(10) 0.0299(11) 0.0259(10) 0.0087(8) 0.0022(8) 0.0118(9)
C29 0.0397(13) 0.0392(13) 0.0234(11) 0.0179(10) 0.0031(9) 0.0105(10)
C30 0.0410(13) 0.0349(12) 0.0267(11) 0.0138(10) -0.0087(10) 0.0000(10)
C31 0.0395(13) 0.0273(12) 0.0363(13) 0.0008(10) -0.0072(10) 0.0054(10)
C32 0.0323(12) 0.0295(11) 0.0297(11) 0.0022(9) -0.0031(9) 0.0120(9)
C33 0.0172(9) 0.0235(10) 0.0197(9) 0.0033(7) -0.0001(7) 0.0096(8)
C34 0.0212(10) 0.0221(10) 0.0245(10) 0.0042(8) 0.0020(8) 0.0105(8)
C35 0.0232(10) 0.0238(10) 0.0316(11) 0.0083(8) 0.0012(8) 0.0106(9)
C36 0.0203(10) 0.0348(11) 0.0266(11) 0.0079(8) 0.0036(8) 0.0117(9)
C37 0.0215(10) 0.0370(12) 0.0332(11) 0.0056(9) 0.0074(8) 0.0211(10)
C38 0.0231(10) 0.0254(10) 0.0335(11) 0.0066(8) 0.0051(8) 0.0170(9)
N1 0.0313(10) 0.0277(9) 0.0308(10) 0.0094(7) 0.0049(7) 0.0129(8)
N2 0.0366(10) 0.0278(9) 0.0298(10) 0.0102(8) 0.0092(8) 0.0139(8)
N3 0.0273(9) 0.0262(9) 0.0307(9) 0.0064(7) 0.0059(7) 0.0144(8)
N4 0.0284(10) 0.0279(9) 0.0312(10) 0.0024(8) 0.0058(8) 0.0066(8)
N5 0.0262(10) 0.0289(10) 0.0429(11) 0.0071(8) 0.0083(8) 0.0145(9)
N6 0.0191(8) 0.0211(8) 0.0225(8) 0.0058(6) 0.0028(6) 0.0115(7)
O1 0.0650(12) 0.0477(10) 0.0418(10) 0.0177(9) 0.0278(9) 0.0246(9)
O2 0.0308(9) 0.0437(10) 0.0474(10) 0.0164(7) 0.0081(7) 0.0085(8)
O3 0.0602(12) 0.0511(12) 0.0878(15) 0.0344(10) 0.0318(11) 0.0435(12)
O4 0.0389(10) 0.0582(11) 0.0497(11) 0.0172(8) 0.0246(8) 0.0248(9)
P1 0.0173(2) 0.0186(2) 0.0169(2) 0.00481(18) 0.00221(18) 0.00732(19)
P2 0.0181(2) 0.0189(2) 0.0195(2) 0.00404(18) 0.00148(18) 0.00898(19)

loop_
_atom_type_symbol
_atom_type_description
_atom_type_scat_dispersion_real
_atom_type_scat_dispersion_imag
_atom_type_scat_source
C C 0.0033 0.0016 'International Tables Vol C Tables 4.2.6.8 and 6.1.1.4'
H H 0.0000 0.0000 'International Tables Vol C Tables 4.2.6.8 and 6.1.1.4'
N N 0.0061 0.0033 'International Tables Vol C Tables 4.2.6.8 and 6.1.1.4'
O O 0.0106 0.0060 'International Tables Vol C Tables 4.2.6.8 and 6.1.1.4'
P P 0.1023 0.0942 'International Tables Vol C Tables 4.2.6.8 and 6.1.1.4'

loop_
_geom_angle_atom_site_label_1
_geom_angle_atom_site_label_2
_geom_angle_atom_site_label_3
_geom_angle
N2 C1 N3 117.61(18)
N2 C1 N5 120.88(18)
N3 C1 N5 121.50(18)
N3 C2 N1 117.52(18)
N3 C2 N4 121.94(18)
N1 C2 N4 120.54(18)
C4 C3 C8 119.54(17)
C4 C3 P1 120.33(14)
C8 C3 P1 120.13(14)
C5 C4 C3 120.03(18)
C5 C4 H4 120.0
C3 C4 H4 120.0
C4 C5 C6 120.15(18)
C4 C5 H5 119.9
C6 C5 H5 119.9
C5 C6 C7 120.31(18)
C5 C6 H6 119.8
C7 C6 H6 119.8
C8 C7 C6 119.92(18)
C8 C7 H7 120.0
C6 C7 H7 120.0
C7 C8 C3 119.98(18)
C7 C8 H8 120.0
C3 C8 H8 120.0
C14 C9 C10 118.92(18)
C14 C9 P1 123.33(15)
C10 C9 P1 117.70(14)
C11 C10 C9 120.25(18)
C11 C10 H10 119.9
C9 C10 H10 119.9
C10 C11 C12 120.1(2)
C10 C11 H11 119.9
C12 C11 H11 119.9
C13 C12 C11 120.1(2)
C13 C12 H12 119.9
C11 C12 H12 119.9
C12 C13 C14 120.35(19)
C12 C13 H13 119.8
C14 C13 H13 119.8
C13 C14 C9 120.25(19)
C13 C14 H14 119.9
C9 C14 H14 119.9
C16 C15 C20 119.73(17)
C16 C15 P1 119.50(14)
C20 C15 P1 120.66(15)
C17 C16 C15 119.60(19)
C17 C16 H16 120.2
C15 C16 H16 120.2
C18 C17 C16 120.1(2)
C18 C17 H17 119.9
C16 C17 H17 119.9
C19 C18 C17 120.73(19)
C19 C18 H18 119.6
C17 C18 H18 119.6
C18 C19 C20 119.8(2)
C18 C19 H19 120.1
C20 C19 H19 120.1
C19 C20 C15 120.04(19)
C19 C20 H20 120.0
C15 C20 H20 120.0
C22 C21 C26 119.61(18)
C22 C21 P2 122.33(16)
C26 C21 P2 117.94(15)
C23 C22 C21 119.5(2)
C23 C22 H22 120.3
C21 C22 H22 120.3
C24 C23 C22 120.2(2)
C24 C23 H23 119.9
C22 C23 H23 119.9
C25 C24 C23 120.7(2)
C25 C24 H24 119.7
C23 C24 H24 119.7
C24 C25 C26 120.0(2)
C24 C25 H25 120.0
C26 C25 H25 120.0
C25 C26 C21 120.0(2)
C25 C26 H26 120.0
C21 C26 H26 120.0
C28 C27 C32 119.61(18)
C28 C27 P2 120.77(15)
C32 C27 P2 119.58(15)
C27 C28 C29 120.06(19)
C27 C28 H28 120.0
C29 C28 H28 120.0
C30 C29 C28 120.0(2)
C30 C29 H29 120.0
C28 C29 H29 120.0
C29 C30 C31 120.2(2)
C29 C30 H30 119.9
C31 C30 H30 119.9
C32 C31 C30 120.6(2)
C32 C31 H31 119.7
C30 C31 H31 119.7
C31 C32 C27 119.6(2)
C31 C32 H32 120.2
C27 C32 H32 120.2
C34 C33 C38 119.34(18)
C34 C33 P2 120.71(14)
C38 C33 P2 119.94(15)
C35 C34 C33 120.34(18)
C35 C34 H34 119.8
C33 C34 H34 119.8
C34 C35 C36 119.75(19)
C34 C35 H35 120.1
C36 C35 H35 120.1
C37 C36 C35 120.11(19)
C37 C36 H36 119.9
C35 C36 H36 119.9
C38 C37 C36 120.35(19)
C38 C37 H37 119.8
C36 C37 H37 119.8
C37 C38 C33 119.99(19)
C37 C38 H38 120.0
C33 C38 H38 120.0
C2 N1 N2 103.77(16)
C1 N2 N1 103.76(16)
C2 N3 C1 97.34(16)
O1 N4 O2 124.03(19)
O1 N4 C2 117.92(19)
O2 N4 C2 118.05(18)
O4 N5 O3 123.9(2)
O4 N5 C1 117.84(18)
O3 N5 C1 118.20(18)
P1 N6 P2 133.74(10)
N6 P1 C3 112.90(8)
N6 P1 C15 108.84(8)
C3 P1 C15 106.55(8)
N6 P1 C9 113.77(8)
C3 P1 C9 107.97(9)
C15 P1 C9 106.37(9)
N6 P2 C27 110.84(9)
N6 P2 C33 109.69(9)
C27 P2 C33 107.51(9)
N6 P2 C21 114.52(8)
C27 P2 C21 108.41(9)
C33 P2 C21 105.53(9)

loop_
_geom_bond_atom_site_label_1
_geom_bond_atom_site_label_2
_geom_bond_distance
C1 N2 1.329(3)
C1 N3 1.330(3)
C1 N5 1.450(3)
C2 N3 1.329(3)
C2 N1 1.332(3)
C2 N4 1.444(3)
C3 C4 1.397(3)
C3 C8 1.399(3)
C3 P1 1.7979(18)
C4 C5 1.384(3)
C4 H4 0.95
C5 C6 1.384(3)
C5 H5 0.95
C6 C7 1.390(3)
C6 H6 0.95
C7 C8 1.386(3)
C7 H7 0.95
C8 H8 0.95
C9 C14 1.394(3)
C9 C10 1.402(3)
C9 P1 1.8060(19)
C10 C11 1.382(3)
C10 H10 0.95
C11 C12 1.383(3)
C11 H11 0.95
C12 C13 1.381(3)
C12 H12 0.95
C13 C14 1.382(3)
C13 H13 0.95
C14 H14 0.95
C15 C16 1.395(3)
C15 C20 1.399(3)
C15 P1 1.7982(18)
C16 C17 1.392(3)
C16 H16 0.95
C17 C18 1.382(3)
C17 H17 0.95
C18 C19 1.382(3)
C18 H18 0.95
C19 C20 1.389(3)
C19 H19 0.95
C20 H20 0.95
C21 C22 1.392(3)
C21 C26 1.404(3)
C21 P2 1.8008(19)
C22 C23 1.390(3)
C22 H22 0.95
C23 C24 1.379(4)
C23 H23 0.95
C24 C25 1.375(3)
C24 H24 0.95
C25 C26 1.381(3)
C25 H25 0.95
C26 H26 0.95
C27 C28 1.388(3)
C27 C32 1.401(3)
C27 P2 1.7955(19)
C28 C29 1.394(3)
C28 H28 0.95
C29 C30 1.378(3)
C29 H29 0.95
C30 C31 1.384(3)
C30 H30 0.95
C31 C32 1.381(3)
C31 H31 0.95
C32 H32 0.95
C33 C34 1.393(3)
C33 C38 1.397(3)
C33 P2 1.797(2)
C34 C35 1.384(3)
C34 H34 0.95
C35 C36 1.390(3)
C35 H35 0.95
C36 C37 1.382(3)
C36 H36 0.95
C37 C38 1.381(3)
C37 H37 0.95
C38 H38 0.95
N1 N2 1.364(2)
N4 O1 1.221(2)
N4 O2 1.230(2)
N5 O4 1.220(2)
N5 O3 1.223(2)
N6 P1 1.5881(16)
N6 P2 1.5903(16)
